data_4036483
loop_
_publ_author_name
'Ishii, Akihiko'
'Makishima, Yukihiro'
'Nakata, Norio'

_publ_section_title
;
 Red and Near-Infrared Photoluminescence of D-\p-A-Type Compounds Based on
 a 1,4-Diaryl-1-thio-1,3-butadiene Conjugated System in a Dibenzobarrelene
 Skeleton.
;
_journal_issue 22
_journal_name_full 'The Journal of organic chemistry'
_journal_page_first 11598
_journal_page_last 11604
_journal_paper_doi 10.1021/acs.joc.5b02189
_journal_volume 80
_journal_year 2015
_chemical_formula_moiety 'C33 H25 N O S'
_chemical_formula_sum 'C33 H25 N O S'
_chemical_formula_weight 483.60
_space_group_IT_number 14
_space_group_name_Hall '-P 2ybc'
_space_group_name_H-M_alt 'P 1 21/c 1'
_symmetry_cell_setting monoclinic
_symmetry_Int_Tables_number 14
_symmetry_space_group_name_Hall '-P 2ybc'
_symmetry_space_group_name_H-M 'P 1 21/c 1'
_atom_sites_solution_hydrogens geom
_atom_sites_solution_primary direct
_atom_sites_solution_secondary difmap
_audit_creation_method SHELXL-97
_cell_angle_alpha 90.00
_cell_angle_beta 96.5180(10)
_cell_angle_gamma 90.00
_cell_formula_units_Z 4
_cell_length_a 21.702(2)
_cell_length_b 8.0436(9)
_cell_length_c 14.1200(15)
_cell_measurement_temperature 103(2)
_cell_volume 2448.9(4)
_computing_cell_refinement 'Bruker SAINT'
_computing_data_collection 'Bruker APEX-II'
_computing_data_reduction 'Bruker SAINT'
_computing_molecular_graphics 'Yadokari-XG 2009 (Wakita, Nemoto et al., 2009)'
_computing_publication_material 'Yadokari-XG 2009 (Wakita, Nemoto et al., 2009)'
_computing_structure_refinement 'SHELXL-97 (Sheldrick, 1997)'
_computing_structure_solution 'SHELXS-97 (Sheldrick, 1990)'
_diffrn_ambient_temperature 103(2)
_diffrn_detector_area_resol_mean 8.333
_diffrn_measured_fraction_theta_full 0.988
_diffrn_measured_fraction_theta_max 0.988
_diffrn_measurement_device_type 'Bruker APEX-II CCD'
_diffrn_measurement_method 'phi and omega scans'
_diffrn_radiation_monochromator 'Bruker Helios multilayered confocal mirror'
_diffrn_radiation_source 'Bruker TXS fine-focus rotating anode'
_diffrn_radiation_type MoK\a
_diffrn_radiation_wavelength 0.71073
_diffrn_reflns_av_R_equivalents 0.0957
_diffrn_reflns_av_sigmaI/netI 0.0602
_diffrn_reflns_limit_h_max 27
_diffrn_reflns_limit_h_min -26
_diffrn_reflns_limit_k_max 10
_diffrn_reflns_limit_k_min -8
_diffrn_reflns_limit_l_max 17
_diffrn_reflns_limit_l_min -15
_diffrn_reflns_number 12582
_diffrn_reflns_theta_full 26.49
_diffrn_reflns_theta_max 26.49
_diffrn_reflns_theta_min 1.89
_exptl_absorpt_coefficient_mu 0.160
_exptl_absorpt_correction_T_max 0.9889
_exptl_absorpt_correction_T_min 0.9733
_exptl_absorpt_correction_type numerical
_exptl_absorpt_process_details 'SADABS (Sheldrick, 1997)'
_exptl_crystal_colour orange
_exptl_crystal_density_diffrn 1.312
_exptl_crystal_density_meas ?
_exptl_crystal_density_method 'not measured'
_exptl_crystal_description plate
_exptl_crystal_F_000 1016
_exptl_crystal_size_max 0.17
_exptl_crystal_size_mid 0.17
_exptl_crystal_size_min 0.07
_refine_diff_density_max 0.356
_refine_diff_density_min -0.414
_refine_diff_density_rms 0.060
_refine_ls_extinction_method none
_refine_ls_goodness_of_fit_ref 1.052
_refine_ls_hydrogen_treatment constr
_refine_ls_matrix_type full
_refine_ls_number_parameters 327
_refine_ls_number_reflns 5003
_refine_ls_number_restraints 0
_refine_ls_restrained_S_all 1.052
_refine_ls_R_factor_all 0.0526
_refine_ls_R_factor_gt 0.0454
_refine_ls_shift/su_max 0.000
_refine_ls_shift/su_mean 0.000
_refine_ls_structure_factor_coef Fsqd
_refine_ls_weighting_details 'calc w=1/[\s^2^(Fo^2^)+(0.0787P)^2^+0.3504P] where P=(Fo^2^+2Fc^2^)/3'
_refine_ls_weighting_scheme calc
_refine_ls_wR_factor_gt 0.1254
_refine_ls_wR_factor_ref 0.1305
_reflns_number_gt 4229
_reflns_number_total 5003
_reflns_threshold_expression >2sigma(I)
_cod_data_source_file jo5b02189_si_004.cif
_cod_data_source_block naka087
_cod_depositor_comments
;
The following automatic conversions were performed:

data item '_exptl_crystal_density_meas' value 'not measured' was
changed to '?' -- the value is perceived as not measured.

Automatic conversion script
Id: cif_fix_values 6909 2019-04-08 15:41:33Z antanas 
;
_cod_original_cell_volume 2448.9(5)
_cod_original_sg_symbol_H-M 'P 21/c'
_cod_database_code 4036483

loop_
_symmetry_equiv_pos_as_xyz
'x, y, z'
'-x, y+1/2, -z+1/2'
'-x, -y, -z'
'x, -y-1/2, z-1/2'

loop_
_atom_site_label
_atom_site_type_symbol
_atom_site_fract_x
_atom_site_fract_y
_atom_site_fract_z
_atom_site_U_iso_or_equiv
_atom_site_adp_type
_atom_site_occupancy
_atom_site_symmetry_multiplicity
_atom_site_calc_flag
_atom_site_refinement_flags
S1 S 0.147150(18) 0.11053(5) 0.78696(3) 0.02068(13) Uani 1 1 d .
N1 N -0.02518(7) -0.3280(2) 1.06378(11) 0.0290(3) Uani 1 1 d .
C26 C 0.37467(7) 0.09612(18) 0.95213(11) 0.0183(3) Uani 1 1 d .
C2 C 0.16573(7) 0.01550(19) 0.89977(11) 0.0197(3) Uani 1 1 d .
C29 C 0.46098(8) 0.0351(2) 1.11244(12) 0.0225(4) Uani 1 1 d .
O1 O 0.49867(7) -0.09672(19) 1.25786(11) 0.0427(4) Uani 1 1 d .
C13 C 0.22562(8) 0.00808(19) 0.61748(12) 0.0214(3) Uani 1 1 d .
H6 H 0.1825 -0.0146 0.6140 0.026 Uiso 1 1 calc R
C3 C 0.22699(7) 0.02611(19) 0.93277(11) 0.0187(3) Uani 1 1 d .
H1 H 0.2432 -0.0152 0.9936 0.022 Uiso 1 1 calc R
C7 C 0.19847(8) 0.4876(2) 0.77367(12) 0.0230(4) Uani 1 1 d .
H2 H 0.1552 0.4662 0.7707 0.028 Uiso 1 1 calc R
C17 C 0.31893(7) 0.12946(18) 0.69884(11) 0.0179(3) Uani 1 1 d .
C20 C 0.01077(8) -0.1753(2) 0.93280(12) 0.0246(4) Uani 1 1 d .
H11 H -0.0283 -0.1896 0.8961 0.029 Uiso 1 1 calc R
C23 C 0.12569(8) -0.1312(2) 1.03691(12) 0.0224(3) Uani 1 1 d .
H13 H 0.1649 -0.1165 1.0734 0.027 Uiso 1 1 calc R
C4 C 0.26539(7) 0.10384(18) 0.86945(11) 0.0177(3) Uani 1 1 d .
C14 C 0.26027(8) -0.0482(2) 0.54584(12) 0.0247(4) Uani 1 1 d .
H7 H 0.2403 -0.1073 0.4927 0.030 Uiso 1 1 calc R
C6 C 0.24046(8) 0.35755(19) 0.77724(11) 0.0194(3) Uani 1 1 d .
C27 C 0.42607(8) 0.20107(19) 0.97463(11) 0.0200(3) Uani 1 1 d .
H20 H 0.4318 0.2940 0.9350 0.024 Uiso 1 1 calc R
C11 C 0.30421(8) 0.38928(19) 0.78131(11) 0.0192(3) Uani 1 1 d .
C19 C 0.05746(8) -0.0901(2) 0.89434(12) 0.0238(4) Uani 1 1 d .
H10 H 0.0492 -0.0451 0.8320 0.029 Uiso 1 1 calc R
C30 C 0.41177(8) -0.0753(2) 1.08825(12) 0.0227(3) Uani 1 1 d .
H22 H 0.4074 -0.1710 1.1263 0.027 Uiso 1 1 calc R
C22 C 0.07944(8) -0.2143(2) 1.07699(12) 0.0236(4) Uani 1 1 d .
H12 H 0.0873 -0.2544 1.1405 0.028 Uiso 1 1 calc R
C1 C 0.22703(7) 0.16998(19) 0.77855(11) 0.0178(3) Uani 1 1 d .
C33 C 0.34353(7) 0.23183(19) 0.78562(11) 0.0180(3) Uani 1 1 d .
H25 H 0.3889 0.2558 0.7881 0.022 Uiso 1 1 calc R
C25 C -0.01494(9) -0.3885(2) 1.16016(13) 0.0292(4) Uani 1 1 d .
H17 H 0.0216 -0.4608 1.1672 0.044 Uiso 1 1 calc R
H18 H -0.0513 -0.4516 1.1748 0.044 Uiso 1 1 calc R
H19 H -0.0082 -0.2942 1.2041 0.044 Uiso 1 1 calc R
C5 C 0.32718(7) 0.13486(19) 0.87333(11) 0.0173(3) Uani 1 1 d .
C15 C 0.32326(8) -0.0181(2) 0.55210(12) 0.0249(4) Uani 1 1 d .
H8 H 0.3463 -0.0575 0.5034 0.030 Uiso 1 1 calc R
C10 C 0.32594(8) 0.5513(2) 0.78227(11) 0.0231(3) Uani 1 1 d .
H5 H 0.3691 0.5729 0.7851 0.028 Uiso 1 1 calc R
C18 C 0.11648(7) -0.06789(19) 0.94403(12) 0.0202(3) Uani 1 1 d .
C8 C 0.22059(9) 0.6504(2) 0.77453(12) 0.0267(4) Uani 1 1 d .
H3 H 0.1922 0.7406 0.7720 0.032 Uiso 1 1 calc R
C28 C 0.46839(8) 0.1712(2) 1.05332(12) 0.0219(3) Uani 1 1 d .
H21 H 0.5028 0.2436 1.0674 0.026 Uiso 1 1 calc R
C12 C 0.25524(7) 0.09725(18) 0.69330(11) 0.0176(3) Uani 1 1 d .
C21 C 0.02052(8) -0.2410(2) 1.02542(12) 0.0222(3) Uani 1 1 d .
C16 C 0.35351(8) 0.0701(2) 0.62953(12) 0.0209(3) Uani 1 1 d .
H9 H 0.3970 0.0888 0.6343 0.025 Uiso 1 1 calc R
C31 C 0.36986(8) -0.0457(2) 1.00963(12) 0.0210(3) Uani 1 1 d .
H23 H 0.3370 -0.1223 0.9937 0.025 Uiso 1 1 calc R
C32 C 0.50476(8) 0.0089(2) 1.19823(13) 0.0286(4) Uani 1 1 d .
H24 H 0.5401 0.0790 1.2077 0.034 Uiso 1 1 calc R
C9 C 0.28374(9) 0.6819(2) 0.77899(12) 0.0272(4) Uani 1 1 d .
H4 H 0.2982 0.7934 0.7798 0.033 Uiso 1 1 calc R
C24 C -0.08462(8) -0.3584(2) 1.00841(13) 0.0269(4) Uani 1 1 d .
H14 H -0.1054 -0.2521 0.9927 0.040 Uiso 1 1 calc R
H15 H -0.1105 -0.4267 1.0456 0.040 Uiso 1 1 calc R
H16 H -0.0781 -0.4168 0.9494 0.040 Uiso 1 1 calc R

loop_
_atom_site_aniso_label
_atom_site_aniso_U_11
_atom_site_aniso_U_22
_atom_site_aniso_U_33
_atom_site_aniso_U_23
_atom_site_aniso_U_13
_atom_site_aniso_U_12
S1 0.0194(2) 0.0258(2) 0.0173(2) 0.00430(15) 0.00460(15) 0.00044(15)
N1 0.0237(8) 0.0405(9) 0.0236(8) 0.0076(6) 0.0060(6) -0.0049(6)
C26 0.0213(8) 0.0205(8) 0.0144(7) -0.0006(6) 0.0077(6) 0.0027(6)
C2 0.0250(8) 0.0190(7) 0.0160(8) -0.0002(6) 0.0064(6) 0.0021(6)
C29 0.0244(8) 0.0266(8) 0.0178(8) -0.0011(6) 0.0075(6) 0.0061(7)
O1 0.0401(8) 0.0566(9) 0.0294(8) 0.0170(7) -0.0049(6) -0.0029(7)
C13 0.0262(8) 0.0208(8) 0.0177(8) 0.0023(6) 0.0042(6) -0.0014(6)
C3 0.0210(8) 0.0207(8) 0.0151(7) 0.0008(6) 0.0051(6) 0.0024(6)
C7 0.0293(9) 0.0246(8) 0.0158(8) 0.0020(6) 0.0055(6) 0.0049(7)
C17 0.0245(8) 0.0155(7) 0.0144(7) 0.0029(6) 0.0052(6) 0.0010(6)
C20 0.0228(9) 0.0299(9) 0.0213(8) 0.0014(7) 0.0038(6) -0.0017(7)
C23 0.0226(8) 0.0251(8) 0.0200(8) 0.0020(6) 0.0046(6) 0.0012(6)
C4 0.0236(8) 0.0164(7) 0.0136(7) -0.0012(6) 0.0048(6) 0.0023(6)
C14 0.0358(10) 0.0231(8) 0.0152(8) -0.0030(6) 0.0031(7) 0.0000(7)
C6 0.0266(8) 0.0203(8) 0.0119(7) 0.0006(6) 0.0050(6) 0.0010(6)
C27 0.0259(8) 0.0189(7) 0.0164(8) -0.0014(6) 0.0076(6) 0.0012(6)
C11 0.0269(9) 0.0195(8) 0.0119(7) 0.0008(6) 0.0051(6) 0.0011(6)
C19 0.0271(9) 0.0282(9) 0.0166(8) 0.0024(6) 0.0042(6) -0.0016(7)
C30 0.0252(8) 0.0260(8) 0.0182(8) 0.0034(6) 0.0083(6) 0.0044(7)
C22 0.0255(9) 0.0278(9) 0.0183(8) 0.0043(6) 0.0065(6) 0.0020(7)
C1 0.0180(8) 0.0205(8) 0.0158(8) 0.0004(6) 0.0052(6) 0.0005(6)
C33 0.0205(8) 0.0194(7) 0.0150(7) 0.0010(6) 0.0055(6) -0.0017(6)
C25 0.0265(9) 0.0370(10) 0.0264(9) 0.0085(7) 0.0126(7) 0.0020(7)
C5 0.0219(8) 0.0154(7) 0.0156(8) -0.0010(6) 0.0065(6) 0.0004(6)
C15 0.0364(10) 0.0239(8) 0.0163(8) -0.0014(6) 0.0113(7) 0.0014(7)
C10 0.0332(9) 0.0224(8) 0.0143(8) 0.0010(6) 0.0054(6) -0.0031(7)
C18 0.0226(8) 0.0200(8) 0.0191(8) -0.0003(6) 0.0070(6) 0.0016(6)
C8 0.0395(10) 0.0220(8) 0.0189(8) 0.0014(6) 0.0049(7) 0.0088(7)
C28 0.0227(8) 0.0243(8) 0.0198(8) -0.0046(6) 0.0072(6) 0.0020(6)
C12 0.0238(8) 0.0155(7) 0.0143(7) 0.0024(5) 0.0055(6) 0.0014(6)
C21 0.0238(8) 0.0234(8) 0.0209(8) 0.0014(6) 0.0090(6) 0.0006(6)
C16 0.0261(8) 0.0214(8) 0.0164(8) 0.0019(6) 0.0083(6) -0.0005(6)
C31 0.0233(8) 0.0218(8) 0.0191(8) 0.0014(6) 0.0074(6) 0.0010(6)
C32 0.0278(9) 0.0353(10) 0.0229(9) -0.0006(7) 0.0034(7) 0.0053(7)
C9 0.0446(11) 0.0180(8) 0.0194(8) 0.0003(6) 0.0052(7) -0.0007(7)
C24 0.0240(9) 0.0323(9) 0.0260(9) -0.0018(7) 0.0094(7) -0.0050(7)

loop_
_atom_type_symbol
_atom_type_description
_atom_type_scat_dispersion_real
_atom_type_scat_dispersion_imag
_atom_type_scat_source
C C 0.0033 0.0016 'International Tables Vol C Tables 4.2.6.8 and 6.1.1.4'
H H 0.0000 0.0000 'International Tables Vol C Tables 4.2.6.8 and 6.1.1.4'
N N 0.0061 0.0033 'International Tables Vol C Tables 4.2.6.8 and 6.1.1.4'
O O 0.0106 0.0060 'International Tables Vol C Tables 4.2.6.8 and 6.1.1.4'
S S 0.1246 0.1234 'International Tables Vol C Tables 4.2.6.8 and 6.1.1.4'

loop_
_geom_angle_atom_site_label_1
_geom_angle_atom_site_label_2
_geom_angle_atom_site_label_3
_geom_angle
C2 S1 C1 92.92(7)
C21 N1 C25 120.26(15)
C21 N1 C24 120.70(15)
C25 N1 C24 119.03(14)
C27 C26 C31 117.65(15)
C27 C26 C5 121.11(14)
C31 C26 C5 121.23(14)
C3 C2 C18 128.04(15)
C3 C2 S1 113.25(12)
C18 C2 S1 118.67(12)
C28 C29 C30 119.17(16)
C28 C29 C32 119.88(16)
C30 C29 C32 120.94(15)
C12 C13 C14 119.01(16)
C2 C3 C4 115.37(14)
C6 C7 C8 119.00(16)
C16 C17 C12 120.53(15)
C16 C17 C33 125.95(15)
C12 C17 C33 113.52(13)
C19 C20 C21 120.80(16)
C22 C23 C18 121.82(16)
C5 C4 C3 134.10(15)
C5 C4 C1 114.01(13)
C3 C4 C1 111.86(13)
C15 C14 C13 120.35(15)
C7 C6 C11 120.43(15)
C7 C6 C1 128.10(15)
C11 C6 C1 111.46(13)
C28 C27 C26 121.04(15)
C10 C11 C6 120.33(15)
C10 C11 C33 126.34(15)
C6 C11 C33 113.32(13)
C20 C19 C18 122.36(16)
C31 C30 C29 120.23(15)
C23 C22 C21 121.31(16)
C12 C1 C6 105.84(12)
C12 C1 C4 107.27(12)
C6 C1 C4 105.27(12)
C12 C1 S1 114.95(11)
C6 C1 S1 116.30(11)
C4 C1 S1 106.49(10)
C17 C33 C11 105.88(13)
C17 C33 C5 106.37(12)
C11 C33 C5 105.91(12)
C4 C5 C26 126.78(14)
C4 C5 C33 112.16(14)
C26 C5 C33 120.91(14)
C14 C15 C16 120.73(15)
C11 C10 C9 119.22(16)
C23 C18 C19 116.64(15)
C23 C18 C2 122.28(15)
C19 C18 C2 121.08(15)
C9 C8 C7 120.60(16)
C27 C28 C29 120.43(16)
C13 C12 C17 120.52(15)
C13 C12 C1 127.97(15)
C17 C12 C1 111.51(13)
N1 C21 C20 121.29(16)
N1 C21 C22 121.69(16)
C20 C21 C22 117.02(15)
C17 C16 C15 118.83(15)
C30 C31 C26 121.31(16)
O1 C32 C29 124.19(18)
C8 C9 C10 120.42(16)

loop_
_geom_bond_atom_site_label_1
_geom_bond_atom_site_label_2
_geom_bond_distance
S1 C2 1.7715(17)
S1 C1 1.8151(16)
N1 C21 1.374(2)
N1 C25 1.439(2)
N1 C24 1.451(2)
C26 C27 1.406(2)
C26 C31 1.411(2)
C26 C5 1.462(2)
C2 C3 1.361(2)
C2 C18 1.461(2)
C29 C28 1.397(2)
C29 C30 1.401(2)
C29 C32 1.468(2)
O1 C32 1.214(2)
C13 C12 1.385(2)
C13 C14 1.402(2)
C3 C4 1.433(2)
C7 C6 1.384(2)
C7 C8 1.395(2)
C17 C16 1.384(2)
C17 C12 1.400(2)
C17 C33 1.522(2)
C20 C19 1.385(2)
C20 C21 1.404(2)
C23 C22 1.380(2)
C23 C18 1.400(2)
C4 C5 1.359(2)
C4 C1 1.543(2)
C14 C15 1.381(3)
C6 C11 1.402(2)
C6 C1 1.537(2)
C27 C28 1.380(2)
C11 C10 1.385(2)
C11 C33 1.525(2)
C19 C18 1.400(2)
C30 C31 1.374(2)
C22 C21 1.414(2)
C1 C12 1.528(2)
C33 C5 1.539(2)
C15 C16 1.402(2)
C10 C9 1.391(3)
C8 C9 1.388(3)

loop_
_geom_torsion_atom_site_label_1
_geom_torsion_atom_site_label_2
_geom_torsion_atom_site_label_3
_geom_torsion_atom_site_label_4
_geom_torsion
C1 S1 C2 C3 0.78(13)
C1 S1 C2 C18 -176.98(13)
C18 C2 C3 C4 174.67(15)
S1 C2 C3 C4 -2.84(18)
C2 C3 C4 C5 -178.08(16)
C2 C3 C4 C1 3.82(19)
C12 C13 C14 C15 1.4(2)
C8 C7 C6 C11 -0.2(2)
C8 C7 C6 C1 179.04(15)
C31 C26 C27 C28 -3.5(2)
C5 C26 C27 C28 175.08(14)
C7 C6 C11 C10 0.3(2)
C1 C6 C11 C10 -179.06(14)
C7 C6 C11 C33 179.57(14)
C1 C6 C11 C33 0.18(19)
C21 C20 C19 C18 1.3(3)
C28 C29 C30 C31 -2.8(2)
C32 C29 C30 C31 177.61(15)
C18 C23 C22 C21 0.7(3)
C7 C6 C1 C12 123.08(17)
C11 C6 C1 C12 -57.59(17)
C7 C6 C1 C4 -123.51(17)
C11 C6 C1 C4 55.81(16)
C7 C6 C1 S1 -5.9(2)
C11 C6 C1 S1 173.41(11)
C5 C4 C1 C12 54.97(17)
C3 C4 C1 C12 -126.52(13)
C5 C4 C1 C6 -57.43(16)
C3 C4 C1 C6 121.08(14)
C5 C4 C1 S1 178.52(11)
C3 C4 C1 S1 -2.97(15)
C2 S1 C1 C12 119.89(12)
C2 S1 C1 C6 -115.66(12)
C2 S1 C1 C4 1.25(11)
C16 C17 C33 C11 124.74(16)
C12 C17 C33 C11 -55.27(16)
C16 C17 C33 C5 -122.89(16)
C12 C17 C33 C5 57.10(16)
C10 C11 C33 C17 -124.84(16)
C6 C11 C33 C17 55.97(16)
C10 C11 C33 C5 122.47(16)
C6 C11 C33 C5 -56.73(17)
C3 C4 C5 C26 -1.7(3)
C1 C4 C5 C26 176.37(14)
C3 C4 C5 C33 -177.18(16)
C1 C4 C5 C33 0.89(18)
C27 C26 C5 C4 -145.30(16)
C31 C26 C5 C4 33.2(2)
C27 C26 C5 C33 29.8(2)
C31 C26 C5 C33 -151.63(14)
C17 C33 C5 C4 -56.34(16)
C11 C33 C5 C4 56.01(17)
C17 C33 C5 C26 127.87(15)
C11 C33 C5 C26 -119.78(15)
C13 C14 C15 C16 -0.5(2)
C6 C11 C10 C9 -0.1(2)
C33 C11 C10 C9 -179.25(15)
C22 C23 C18 C19 1.3(2)
C22 C23 C18 C2 -177.93(15)
C20 C19 C18 C23 -2.3(2)
C20 C19 C18 C2 176.94(16)
C3 C2 C18 C23 9.3(3)
S1 C2 C18 C23 -173.35(12)
C3 C2 C18 C19 -169.93(16)
S1 C2 C18 C19 7.5(2)
C6 C7 C8 C9 -0.1(2)
C26 C27 C28 C29 0.1(2)
C30 C29 C28 C27 3.1(2)
C32 C29 C28 C27 -177.30(15)
C14 C13 C12 C17 -0.6(2)
C14 C13 C12 C1 -179.99(15)
C16 C17 C12 C13 -1.2(2)
C33 C17 C12 C13 178.82(14)
C16 C17 C12 C1 178.31(14)
C33 C17 C12 C1 -1.69(18)
C6 C1 C12 C13 -122.11(17)
C4 C1 C12 C13 125.88(16)
S1 C1 C12 C13 7.7(2)
C6 C1 C12 C17 58.44(16)
C4 C1 C12 C17 -53.57(16)
S1 C1 C12 C17 -171.77(10)
C25 N1 C21 C20 -177.55(16)
C24 N1 C21 C20 1.6(3)
C25 N1 C21 C22 2.8(3)
C24 N1 C21 C22 -178.04(16)
C19 C20 C21 N1 -179.00(16)
C19 C20 C21 C22 0.7(3)
C23 C22 C21 N1 178.02(16)
C23 C22 C21 C20 -1.7(2)
C12 C17 C16 C15 2.1(2)
C33 C17 C16 C15 -177.92(14)
C14 C15 C16 C17 -1.3(2)
C29 C30 C31 C26 -0.7(2)
C27 C26 C31 C30 3.8(2)
C5 C26 C31 C30 -174.77(15)
C28 C29 C32 O1 173.06(18)
C30 C29 C32 O1 -7.4(3)
C7 C8 C9 C10 0.3(3)
C11 C10 C9 C8 -0.2(2)

loop_
_cod_changelog_entry_id
_cod_changelog_entry_author
_cod_changelog_entry_date
_cod_changelog_entry_text
1 'Vaitkus, Antanas' 2022-06-28T16:45:00+03:00
;
 Removed the '_chemical_name_systematic' data item that had an incorrect value.
;
